data_1535285
loop_
_publ_author_name
'Hillebrecht, H.'
'Meyer, F.D.'

_publ_section_title
;
 Synthese, Kristallstruktur und Schwingungsspecktren von Al3 B C3, einem
 Carbidcarboborat des Aluminiums mit dem linearen Anion (C=B=C)5-
;
_journal_name_full 'Angewandte Chemie (German Edition)'
_journal_page_first 2655
_journal_page_last 2657
_journal_volume 108
_journal_year 1996
_chemical_formula_sum 'C3 Al3 B'
_chemical_name_systematic 'Al3 C (B C2)'
_space_group_IT_number 165
_symmetry_space_group_name_Hall '-P 3 2"c'
_symmetry_space_group_name_H-M 'P -3 c 1'
_cell_angle_alpha 90
_cell_angle_beta 90
_cell_angle_gamma 120
_cell_formula_units_Z 6
_cell_length_a 5.8997
_cell_length_b 5.8997
_cell_length_c 15.89
_cell_volume 478.977
_citation_journal_id_ASTM ANCEAD
_cod_data_source_file Hillebrecht_ANCEAD_1996_449.cif
_cod_data_source_block C3Al3B1
_cod_original_cell_volume 478.9767
_cod_original_formula_sum 'C3 Al3 B1'
_cod_database_code 1535285

loop_
_symmetry_equiv_pos_as_xyz
x,y,z
-y,x-y,z
-x+y,-x,z
y,x,-z+1/2
-x,-x+y,-z+1/2
x-y,-y,-z+1/2
-x,-y,-z
y,-x+y,-z
x-y,x,-z
-y,-x,z-1/2
x,x-y,z-1/2
-x+y,y,z-1/2

loop_
_atom_site_label
_atom_site_type_symbol
_atom_site_fract_x
_atom_site_fract_y
_atom_site_fract_z
_atom_site_occupancy
_atom_site_U_iso_or_equiv
Al1 Al+3 0 0 0.23802 0.5 0.0
C3 C-2 0.6667 0.3333 -0.09724 1 0.0
C1 C-2 0 0 0.09079 1 0.0
Al2 Al+3 0.3333 0.6667 0.23764 1 0.0
C4 C-2 0 -0.3332 0.75 1 0.0
Al3 Al+3 0.67285 0.01229 0.62234 1 0.0
C2 C-2 0.6667 0.3333 0.08409 1 0.0
B2 B-3 0.6667 0.3333 -0.00672 1 0.0
B1 B-3 0 0 0 1 0.0
